data_7051453
loop_
_publ_author_name
'Santos, Teresa M.'
'Goodfellow, Brian J.'
'Madureira, Jo\~ao'
'Pedrosa de Jesus, J\'ulio'
'F\'elix, Vitor'
'Drew, Michael G. B.'

_publ_section_title
;
 Synthesis and structural characterisation of new Ru^II^[12]aneS~4~ complexes
 with polypyridylic and related ligands
;
_journal_coden_ASTM NJCHE5
_journal_issue 10
_journal_name_full 'New Journal of Chemistry'
_journal_page_first 1015
_journal_page_last 1025
_journal_paper_doi 10.1039/a903117k
_journal_volume 23
_journal_year 1999
_chemical_formula_sum 'C10 H19 Cl F6 N P Ru S4'
_chemical_formula_weight 562.99
_space_group_IT_number 8
_symmetry_cell_setting monoclinic
_symmetry_space_group_name_Hall 'C -2y'
_symmetry_space_group_name_H-M 'C 1 m 1'
_cell_angle_alpha 90.00
_cell_angle_beta 96.020(10)
_cell_angle_gamma 90.00
_cell_formula_units_Z 2
_cell_length_a 12.264(15)
_cell_length_b 9.189(11)
_cell_length_c 8.822(10)
_cell_measurement_temperature 293(2)
_cell_volume 989(2)
_diffrn_ambient_temperature 293(2)
_exptl_crystal_density_diffrn 1.891
_cod_depositor_comments
;
The following automatic conversions were performed:
'_symmetry_cell_setting' value 'Monoclinic' changed to 'monoclinic'
according to '/home/saulius/struct/CIF-dictionaries/cif_core.dic'
dictionary named 'cif_core.dic' version 2.4.1 from 2010-06-29.

Automatic conversion script
Id: cif_fix_enum 1527 2010-12-29 10:47:43Z saulius 
;
_cod_original_sg_symbol_H-M 'C m'
_cod_database_code 7051453

loop_
_symmetry_equiv_pos_as_xyz
'x, y, z'
'x, -y, z'
'x+1/2, y+1/2, z'
'x+1/2, -y+1/2, z'

loop_
_atom_site_label
_atom_site_type_symbol
_atom_site_fract_x
_atom_site_fract_y
_atom_site_fract_z
_atom_site_U_iso_or_equiv
_atom_site_adp_type
_atom_site_occupancy
_atom_site_calc_flag
_atom_site_refinement_flags
_atom_site_disorder_assembly
_atom_site_disorder_group
Ru Ru 0.0000 0.0000 0.0000 0.0241(4) Uani 1 d S . .
Cl Cl 0.1591(3) 0.0000 -0.1486(5) 0.0414(10) Uani 1 d S . .
S1 S -0.1215(3) 0.0000 -0.2147(5) 0.0360(9) Uani 1 d S . .
C2 C -0.0751(11) -0.1551(14) -0.3141(13) 0.051(3) Uani 1 d . . .
H2A H -0.1200 -0.1685 -0.4103 0.061 Uiso 1 calc R . .
H2B H 0.0004 -0.1416 -0.3347 0.061 Uiso 1 calc R . .
C3 C -0.0847(13) -0.2876(16) -0.2109(17) 0.064(4) Uani 1 d . . .
H3A H -0.0501 -0.3707 -0.2538 0.077 Uiso 1 calc R . .
H3B H -0.1616 -0.3106 -0.2072 0.077 Uiso 1 calc R . .
S4 S -0.0196(2) -0.2548(2) -0.0148(4) 0.0407(7) Uani 1 d . . .
C5 C -0.1372(10) -0.2845(12) 0.0964(14) 0.049(3) Uani 1 d . . .
H5A H -0.1769 -0.3702 0.0572 0.058 Uiso 1 calc R . .
H5B H -0.1095 -0.3041 0.2015 0.058 Uiso 1 calc R . .
C6 C -0.2163(10) -0.1576(16) 0.0931(15) 0.055(3) Uani 1 d . . .
H6A H -0.2724 -0.1758 0.1605 0.066 Uiso 1 calc R . .
H6B H -0.2516 -0.1428 -0.0094 0.066 Uiso 1 calc R . .
S7 S -0.1363(3) 0.0000 0.1558(5) 0.0361(10) Uani 1 d S . .
N100 N 0.1087(13) 0.0000 0.1961(19) 0.040(3) Uani 1 d S . .
C101 C 0.15944(4) 0.0000 0.30775(5) 0.042(3) Uani 1 d SD . .
C102 C 0.21829(2) 0.0000 0.46313(5) 0.091(9) Uani 1 d SD . .
H10C H 0.19853(3) 0.085319(1) 0.51680(5) 0.109 Uiso 1 d D . .
H10D H 0.29591(2) 0.0000 0.45638(8) 0.109 Uiso 1 d SD . .
P P -0.4031(4) 0.0000 0.4555(5) 0.0565(11) Uani 0.50 d SPD . 1
F11 F -0.421(2) 0.0000 0.275(2) 0.110(3) Uiso 0.50 d SPD . 1
F12 F -0.386(2) 0.0000 0.635(2) 0.110(3) Uiso 0.50 d SPD . 1
F13 F -0.4951(16) 0.1200(13) 0.459(2) 0.110(3) Uiso 0.50 d PD . 1
F14 F -0.3134(15) -0.1223(13) 0.451(2) 0.110(3) Uiso 0.50 d PD . 1
P P -0.4031(4) 0.0000 0.4555(5) 0.0565(11) Uani 0.50 d SPD . 2
F111 F -0.2759(15) 0.0000 0.431(3) 0.110(3) Uiso 0.50 d SPD . 2
F121 F -0.5254(15) 0.0000 0.480(3) 0.110(3) Uiso 0.50 d SPD . 2
F131 F -0.3778(17) 0.1195(13) 0.583(2) 0.110(3) Uiso 0.50 d PD . 2
F141 F -0.4216(17) -0.1223(13) 0.331(2) 0.110(3) Uiso 0.50 d PD . 2

loop_
_atom_site_aniso_label
_atom_site_aniso_U_11
_atom_site_aniso_U_22
_atom_site_aniso_U_33
_atom_site_aniso_U_23
_atom_site_aniso_U_13
_atom_site_aniso_U_12
Ru 0.0175(5) 0.0249(5) 0.0293(5) 0.000 0.0000(3) 0.000
Cl 0.0242(17) 0.061(3) 0.040(2) 0.000 0.0069(13) 0.000
S1 0.0268(18) 0.046(2) 0.0331(18) 0.000 -0.0060(15) 0.000
C2 0.052(6) 0.059(6) 0.039(5) -0.015(5) -0.003(4) -0.005(6)
C3 0.068(9) 0.050(6) 0.077(9) -0.031(6) 0.022(7) -0.022(7)
S4 0.0399(18) 0.0272(9) 0.0557(16) 0.0026(12) 0.0084(14) 0.0014(10)
C5 0.054(7) 0.039(5) 0.054(6) 0.000(5) 0.010(5) -0.014(5)
C6 0.035(6) 0.072(7) 0.060(7) 0.007(6) 0.015(5) -0.013(5)
S7 0.027(2) 0.041(2) 0.041(2) 0.000 0.0091(15) 0.000
N100 0.028(7) 0.044(8) 0.047(8) 0.000 -0.004(6) 0.000
C101 0.024(6) 0.079(11) 0.024(6) 0.000 0.005(5) 0.000
C102 0.069(14) 0.17(3) 0.027(8) 0.000 -0.025(8) 0.000
P 0.035(2) 0.090(3) 0.045(2) 0.000 0.0076(16) 0.000
P 0.035(2) 0.090(3) 0.045(2) 0.000 0.0076(16) 0.000

loop_
_geom_bond_atom_site_label_1
_geom_bond_atom_site_label_2
_geom_bond_distance
_geom_bond_site_symmetry_2
_geom_bond_publ_flag
Ru N100 2.070(16) . ?
Ru S7 2.272(4) . ?
Ru S1 2.284(4) . ?
Ru S4 2.356(4) . ?
Ru S4 2.356(4) 2 ?
Ru Cl 2.462(5) . ?
S1 C2 1.797(12) . ?
S1 C2 1.797(12) 2 ?
C2 C3 1.53(2) . ?
C3 S4 1.852(15) . ?
S4 C5 1.848(12) . ?
C5 C6 1.516(19) . ?
C6 S7 1.803(14) . ?
S7 C6 1.803(14) 2 ?
N100 C101 1.108(16) . ?
C101 C102 1.4807(14) . ?
P F14 1.575(16) 2 ?
P F14 1.575(16) . ?
P F12 1.579(18) . ?
P F13 1.581(17) 2 ?
P F13 1.581(17) . ?
P F11 1.585(18) . ?
P F121 1.538(18) . ?
P F141 1.570(16) . ?
P F141 1.570(16) 2 ?
P F131 1.579(16) . ?
P F131 1.579(16) 2 ?
P F111 1.597(18) . ?

loop_
_cod_changelog_entry_id
_cod_changelog_entry_author
_cod_changelog_entry_date
_cod_changelog_entry_text
1 'Vaitkus, Antanas' 2022-09-16T23:05:00+03:00 'Updated bibliographic information.'
